data_7133861
loop_
_publ_author_name
'Vijaykumar, Muniyappa'
'Pradhan, Chandini'
'Gonnade, Rajesh G.'
'Punji, Benudhar'

_publ_section_title
;
 Chelation-assisted and steric-controlled selectivity in the Pd-catalyzed
 C-H/C-H oxidative coupling of indoles.
;
_journal_issue 89
_journal_name_full 'Chemical communications (Cambridge, England)'
_journal_page_first 13028
_journal_page_last 13031
_journal_paper_doi 10.1039/d4cc03835e
_journal_volume 60
_journal_year 2024
_chemical_formula_moiety 'C36 H32 N4 O3, 0.5(C7H8)'
_chemical_formula_sum 'C39.5 H36 N4 O3'
_chemical_formula_weight 614.72
_space_group_crystal_system monoclinic
_space_group_IT_number 15
_space_group_name_Hall '-C 2yc'
_space_group_name_H-M_alt 'C 1 2/c 1'
_atom_sites_solution_hydrogens mixed
_atom_sites_solution_primary direct
_atom_sites_solution_secondary 'Difference Fourier'
_audit_creation_method SHELXL-2018/3
_audit_update_record
;
2024-06-26 deposited with the CCDC.	2024-10-15 downloaded from the CCDC.
;
_cell_angle_alpha 90
_cell_angle_beta 120.7910(10)
_cell_angle_gamma 90
_cell_formula_units_Z 8
_cell_length_a 25.5909(11)
_cell_length_b 14.0921(6)
_cell_length_c 20.2630(9)
_cell_measurement_reflns_used 9874
_cell_measurement_temperature 100(2)
_cell_measurement_theta_max 27.22
_cell_measurement_theta_min 2.33
_cell_volume 6277.4(5)
_computing_cell_refinement 'SAINT (Bruker, 2016)'
_computing_data_collection 'APEX3 (Bruker, 2016)'
_computing_data_reduction 'SAINT (Bruker, 2016)'
_computing_molecular_graphics 'Bruker SHELXTL, Mercury 2020.20'
_computing_publication_material 'Bruker SHELXTL'
_computing_structure_refinement 'SHELXL-2018/3 (Sheldrick, 2018)'
_computing_structure_solution 'SHELXT 2018/2 (Sheldrick, 2018)'
_diffrn_ambient_temperature 100(2)
_diffrn_detector 'Photon II CPAD Area Detector'
_diffrn_detector_area_resol_mean 7.39
_diffrn_measured_fraction_theta_full 0.998
_diffrn_measured_fraction_theta_max 0.997
_diffrn_measurement_device '\k-geometry diffractometer'
_diffrn_measurement_device_type 'Bruker D8 VENTURE Kappa Duo PHOTON II CPAD'
_diffrn_measurement_method '\f and \w scans'
_diffrn_radiation_monochromator 'multilayer mirrors'
_diffrn_radiation_type MoK\a
_diffrn_radiation_wavelength 0.71073
_diffrn_reflns_av_R_equivalents 0.0866
_diffrn_reflns_av_unetI/netI 0.0391
_diffrn_reflns_Laue_measured_fraction_full 0.998
_diffrn_reflns_Laue_measured_fraction_max 0.997
_diffrn_reflns_limit_h_max 34
_diffrn_reflns_limit_h_min -34
_diffrn_reflns_limit_k_max 17
_diffrn_reflns_limit_k_min -18
_diffrn_reflns_limit_l_max 27
_diffrn_reflns_limit_l_min -27
_diffrn_reflns_number 97240
_diffrn_reflns_point_group_measured_fraction_full 0.998
_diffrn_reflns_point_group_measured_fraction_max 0.997
_diffrn_reflns_theta_full 25.242
_diffrn_reflns_theta_max 28.294
_diffrn_reflns_theta_min 2.329
_diffrn_source 'micro-focus sealed tube'
_diffrn_source_type 'Incoatech I\mS HB'
_exptl_absorpt_coefficient_mu 0.083
_exptl_absorpt_correction_T_max 0.7457
_exptl_absorpt_correction_T_min 0.6748
_exptl_absorpt_correction_type multi-scan
_exptl_absorpt_process_details
;
 SADABS 2016/2: Krause, L., Herbst-Irmer, R., Sheldrick G.M. & Stalke D.,
 J. Appl. Cryst. 48 (2015) 3-10
;
_exptl_crystal_colour colourless
_exptl_crystal_density_diffrn 1.301
_exptl_crystal_description block
_exptl_crystal_F_000 2600
_exptl_crystal_recrystallization_method 'Re-crystallisation from solvent: toluene'
_exptl_crystal_size_max 0.144
_exptl_crystal_size_mid 0.050
_exptl_crystal_size_min 0.030
_platon_squeeze_details
;
The crystal structure contained four half occupied disordered toluene 
solvent molecules which occupy a center of inversion. 
PLATON/SQUEEZE was used to correct the diffraction 
data for the contribution from disordered lattice solvent molecules. 
They have been treated as a diffuse contribution to the overall 
scattering without specific atom positions. 
The solvent accessible void volume per unit cell was 685 A3 
and Electron Count/unit Cell was 172 e/A-3, estimated by PLATON. 
This electron count corresponds to three disordered dichloroethane molecules 
present in the unit cell. However, they have been included in
SFAC and UNIT instructions to get the correct molecular formula 
of the asymmetruc unit, formula weight, crystal density and F(000). 
;
_refine_diff_density_max 0.279
_refine_diff_density_min -0.244
_refine_diff_density_rms 0.047
_refine_ls_extinction_method none
_refine_ls_goodness_of_fit_ref 1.030
_refine_ls_hydrogen_treatment mixed
_refine_ls_matrix_type full
_refine_ls_number_parameters 398
_refine_ls_number_reflns 7781
_refine_ls_number_restraints 0
_refine_ls_restrained_S_all 1.030
_refine_ls_R_factor_all 0.0693
_refine_ls_R_factor_gt 0.0445
_refine_ls_shift/su_max 0.000
_refine_ls_shift/su_mean 0.000
_refine_ls_structure_factor_coef Fsqd
_refine_ls_weighting_details 'w=1/[\s^2^(Fo^2^)+(0.0385P)^2^+5.7797P] where P=(Fo^2^+2Fc^2^)/3'
_refine_ls_weighting_scheme calc
_refine_ls_wR_factor_gt 0.0973
_refine_ls_wR_factor_ref 0.1097
_reflns_Friedel_coverage 0.000
_reflns_number_gt 5767
_reflns_number_total 7781
_reflns_threshold_expression 'I > 2\s(I)'
_cod_data_source_file d4cc03835e2.cif
_cod_data_source_block comp_21
_cod_depositor_comments
;
The following automatic conversions were performed:

data item '_atom_sites_solution_primary' value 'Direct Method' was
changed to 'direct'.

Automatic conversion script
Id: cif_fix_values 8170 2020-07-09 18:12:32Z antanas 

 Adding full bibliography for 7133856--7133864.cif.
;
_cod_original_sg_symbol_H-M 'C 2/c'
_cod_original_formula_sum 'C39.50 H36 N4 O3'
_cod_database_code 7133861
_shelx_shelxl_version_number 2018/3
_shelx_space_group_comment
;
The symmetry employed for this shelxl refinement is uniquely defined
by the following loop, which should always be used as a source of
symmetry information in preference to the above space-group names.
They are only intended as comments.
;
_shelx_estimated_absorpt_t_min 0.988
_shelx_estimated_absorpt_t_max 0.998
_platon_squeeze_void_probe_radius 1.20

loop_
_space_group_symop_operation_xyz
'x, y, z'
'-x, y, -z+1/2'
'x+1/2, y+1/2, z'
'-x+1/2, y+1/2, -z+1/2'
'-x, -y, -z'
'x, -y, z-1/2'
'-x+1/2, -y+1/2, -z'
'x+1/2, -y+1/2, z-1/2'

loop_
_atom_site_label
_atom_site_type_symbol
_atom_site_fract_x
_atom_site_fract_y
_atom_site_fract_z
_atom_site_U_iso_or_equiv
_atom_site_adp_type
_atom_site_occupancy
_atom_site_site_symmetry_order
_atom_site_calc_flag
_atom_site_refinement_flags_posn
_atom_site_refinement_flags_adp
_atom_site_refinement_flags_occupancy
_atom_site_disorder_assembly
_atom_site_disorder_group
O1 O 0.32105(5) 0.40550(7) 0.67952(5) 0.0239(2) Uani 1 1 d . . . . .
O2 O 0.03891(5) 0.64222(8) 0.05058(6) 0.0272(2) Uani 1 1 d . . . . .
N1 N 0.23289(5) 0.40430(8) 0.41477(6) 0.0173(2) Uani 1 1 d . . . . .
N2 N 0.25379(6) 0.49221(9) 0.33305(7) 0.0253(3) Uani 1 1 d . . . . .
N3 N 0.10829(5) 0.53341(8) 0.29785(6) 0.0189(2) Uani 1 1 d . . . . .
N4 N 0.15528(6) 0.61912(9) 0.41253(7) 0.0219(3) Uani 1 1 d . . . . .
C1 C 0.12936(6) 0.32744(9) 0.36623(8) 0.0180(3) Uani 1 1 d . . . . .
C2 C 0.09498(6) 0.28107(10) 0.39203(8) 0.0210(3) Uani 1 1 d . . . . .
H2 H 0.056354 0.256090 0.355230 0.025 Uiso 1 1 calc R U . . .
C3 C 0.11526(7) 0.27006(10) 0.46981(8) 0.0221(3) Uani 1 1 d . . . . .
H3 H 0.090533 0.237463 0.484886 0.027 Uiso 1 1 calc R U . . .
C4 C 0.17114(6) 0.30612(10) 0.52555(8) 0.0201(3) Uani 1 1 d . . . . .
H4 H 0.183977 0.301557 0.578500 0.024 Uiso 1 1 calc R U . . .
C5 C 0.20803(6) 0.34920(9) 0.50213(8) 0.0174(3) Uani 1 1 d . . . . .
C6 C 0.18774(6) 0.35606(9) 0.42276(8) 0.0168(3) Uani 1 1 d . . . . .
C7 C 0.26547(6) 0.39816(10) 0.54098(8) 0.0175(3) Uani 1 1 d . . . . .
C8 C 0.27850(6) 0.42938(10) 0.48732(8) 0.0178(3) Uani 1 1 d . . . . .
C9 C 0.33761(6) 0.48016(10) 0.51883(8) 0.0210(3) Uani 1 1 d . . . . .
H9A H 0.332511 0.541992 0.493014 0.025 Uiso 1 1 calc R U . . .
H9B H 0.367810 0.441512 0.514057 0.025 Uiso 1 1 calc R U . . .
C10 C 0.35623(6) 0.49338(10) 0.60467(8) 0.0210(3) Uani 1 1 d . . . . .
C11 C 0.31373(6) 0.42612(10) 0.61646(8) 0.0188(3) Uani 1 1 d . . . . .
C12 C 0.42312(7) 0.47190(12) 0.66173(9) 0.0292(4) Uani 1 1 d . . . . .
H12A H 0.432652 0.407420 0.653013 0.044 Uiso 1 1 calc R U . . .
H12B H 0.430896 0.477034 0.714248 0.044 Uiso 1 1 calc R U . . .
H12C H 0.448730 0.517444 0.654551 0.044 Uiso 1 1 calc R U . . .
C13 C 0.34092(8) 0.59477(11) 0.61702(9) 0.0292(3) Uani 1 1 d . . . . .
H13A H 0.367148 0.639901 0.610646 0.044 Uiso 1 1 calc R U . . .
H13B H 0.347614 0.600520 0.668998 0.044 Uiso 1 1 calc R U . . .
H13C H 0.298242 0.608587 0.579312 0.044 Uiso 1 1 calc R U . . .
C14 C 0.23699(6) 0.40859(10) 0.34701(8) 0.0188(3) Uani 1 1 d . . . . .
C15 C 0.22427(6) 0.32847(11) 0.30135(8) 0.0209(3) Uani 1 1 d . . . . .
H15 H 0.213996 0.269791 0.314923 0.025 Uiso 1 1 calc R U . . .
C16 C 0.22717(7) 0.33758(12) 0.23503(8) 0.0264(3) Uani 1 1 d . . . . .
H16 H 0.217998 0.285090 0.201417 0.032 Uiso 1 1 calc R U . . .
C17 C 0.24354(7) 0.42386(13) 0.21853(9) 0.0305(4) Uani 1 1 d . . . . .
H17 H 0.245337 0.431807 0.173181 0.037 Uiso 1 1 calc R U . . .
C18 C 0.25722(8) 0.49823(12) 0.26905(9) 0.0302(4) Uani 1 1 d . . . . .
H18 H 0.269711 0.556713 0.258144 0.036 Uiso 1 1 calc R U . . .
C19 C 0.10153(6) 0.35209(10) 0.28371(8) 0.0185(3) Uani 1 1 d . . . . .
C20 C 0.08117(6) 0.28090(10) 0.22793(8) 0.0220(3) Uani 1 1 d . . . . .
H20 H 0.082862 0.216684 0.243176 0.026 Uiso 1 1 calc R U . . .
C21 C 0.05841(7) 0.30126(11) 0.15042(8) 0.0237(3) Uani 1 1 d . . . . .
H21 H 0.044042 0.250963 0.114081 0.028 Uiso 1 1 calc R U . . .
C22 C 0.05643(6) 0.39332(10) 0.12566(8) 0.0212(3) Uani 1 1 d . . . . .
H22 H 0.042650 0.406403 0.073258 0.025 Uiso 1 1 calc R U . . .
C23 C 0.07510(6) 0.46653(10) 0.17934(8) 0.0184(3) Uani 1 1 d . . . . .
C24 C 0.09520(6) 0.44579(10) 0.25731(8) 0.0180(3) Uani 1 1 d . . . . .
C25 C 0.09633(6) 0.60440(10) 0.24552(8) 0.0199(3) Uani 1 1 d . . . . .
C26 C 0.07674(6) 0.56829(10) 0.17418(8) 0.0194(3) Uani 1 1 d . . . . .
C27 C 0.05882(6) 0.64517(11) 0.11976(8) 0.0208(3) Uani 1 1 d . . . . .
C28 C 0.06615(7) 0.73864(10) 0.16409(8) 0.0226(3) Uani 1 1 d . . . . .
C29 C 0.09734(7) 0.70983(10) 0.25026(8) 0.0246(3) Uani 1 1 d . . . . .
H29A H 0.139481 0.734318 0.279988 0.030 Uiso 1 1 calc R U . . .
H29B H 0.074020 0.732936 0.273774 0.030 Uiso 1 1 calc R U . . .
C30 C 0.10396(9) 0.80950(14) 0.14946(10) 0.0421(5) Uani 1 1 d . . . . .
H30A H 0.083911 0.822751 0.094291 0.063 Uiso 1 1 calc R U . . .
H30B H 0.144448 0.782886 0.167419 0.063 Uiso 1 1 calc R U . . .
H30C H 0.107891 0.868506 0.177234 0.063 Uiso 1 1 calc R U . . .
C31 C 0.00208(8) 0.77665(13) 0.13525(10) 0.0373(4) Uani 1 1 d . . . . .
H31A H -0.018355 0.787932 0.079782 0.056 Uiso 1 1 calc R U . . .
H31B H 0.004617 0.836306 0.161601 0.056 Uiso 1 1 calc R U . . .
H31C H -0.021118 0.730085 0.145893 0.056 Uiso 1 1 calc R U . . .
C32 C 0.11473(6) 0.55209(10) 0.37108(8) 0.0182(3) Uani 1 1 d . . . . .
C33 C 0.07805(6) 0.50637(10) 0.39293(8) 0.0200(3) Uani 1 1 d . . . . .
H33 H 0.048253 0.461712 0.359938 0.024 Uiso 1 1 calc R U . . .
C34 C 0.08604(7) 0.52757(11) 0.46405(8) 0.0227(3) Uani 1 1 d . . . . .
H34 H 0.063167 0.495479 0.482189 0.027 Uiso 1 1 calc R U . . .
C35 C 0.12817(7) 0.59671(11) 0.50858(8) 0.0245(3) Uani 1 1 d . . . . .
H35 H 0.134455 0.612938 0.557641 0.029 Uiso 1 1 calc R U . . .
C36 C 0.16071(7) 0.64143(11) 0.48044(8) 0.0233(3) Uani 1 1 d . . . . .
H36 H 0.188283 0.690329 0.510375 0.028 Uiso 1 1 calc R U . . .
O3 O 0.25514(6) 0.68329(9) 0.39130(7) 0.0310(3) Uani 1 1 d . . . . .
H3A H 0.2598(9) 0.6239(15) 0.3749(11) 0.046 Uiso 1 1 d . U . . .
H3B H 0.2243(10) 0.6728(14) 0.3997(11) 0.046 Uiso 1 1 d . U . . .

loop_
_atom_site_aniso_label
_atom_site_aniso_U_11
_atom_site_aniso_U_22
_atom_site_aniso_U_33
_atom_site_aniso_U_23
_atom_site_aniso_U_13
_atom_site_aniso_U_12
O1 0.0270(5) 0.0283(6) 0.0146(5) -0.0005(4) 0.0095(4) -0.0016(4)
O2 0.0287(6) 0.0347(6) 0.0145(5) -0.0004(4) 0.0083(4) -0.0028(5)
N1 0.0185(6) 0.0207(6) 0.0131(6) -0.0013(5) 0.0083(5) -0.0020(5)
N2 0.0297(7) 0.0287(7) 0.0200(6) 0.0018(5) 0.0145(6) -0.0022(5)
N3 0.0225(6) 0.0210(6) 0.0135(6) -0.0022(5) 0.0094(5) -0.0010(5)
N4 0.0236(6) 0.0243(6) 0.0171(6) -0.0044(5) 0.0099(5) -0.0023(5)
C1 0.0191(7) 0.0178(7) 0.0174(7) -0.0026(5) 0.0096(6) 0.0008(5)
C2 0.0181(7) 0.0216(7) 0.0213(7) -0.0029(6) 0.0086(6) -0.0014(5)
C3 0.0219(7) 0.0234(7) 0.0248(8) 0.0008(6) 0.0146(6) -0.0019(6)
C4 0.0222(7) 0.0226(7) 0.0173(7) 0.0014(6) 0.0114(6) 0.0008(6)
C5 0.0179(7) 0.0179(6) 0.0152(7) -0.0008(5) 0.0075(5) 0.0013(5)
C6 0.0183(7) 0.0167(6) 0.0165(7) -0.0004(5) 0.0097(6) 0.0005(5)
C7 0.0175(7) 0.0190(7) 0.0154(7) -0.0001(5) 0.0079(6) 0.0003(5)
C8 0.0192(7) 0.0188(7) 0.0150(7) -0.0014(5) 0.0085(6) 0.0001(5)
C9 0.0215(7) 0.0241(7) 0.0183(7) -0.0021(6) 0.0108(6) -0.0055(6)
C10 0.0225(7) 0.0214(7) 0.0170(7) -0.0028(6) 0.0086(6) -0.0039(6)
C11 0.0202(7) 0.0194(7) 0.0165(7) -0.0013(5) 0.0091(6) 0.0004(5)
C12 0.0236(8) 0.0327(9) 0.0245(8) -0.0005(7) 0.0074(7) -0.0078(6)
C13 0.0388(9) 0.0220(8) 0.0267(8) -0.0045(6) 0.0168(7) -0.0053(7)
C14 0.0169(7) 0.0257(7) 0.0135(7) 0.0022(5) 0.0077(5) 0.0014(5)
C15 0.0170(7) 0.0269(7) 0.0169(7) -0.0017(6) 0.0073(6) 0.0023(6)
C16 0.0201(7) 0.0394(9) 0.0182(7) -0.0053(6) 0.0087(6) 0.0035(6)
C17 0.0278(8) 0.0496(10) 0.0175(7) 0.0018(7) 0.0140(7) 0.0005(7)
C18 0.0351(9) 0.0373(9) 0.0235(8) 0.0050(7) 0.0188(7) -0.0024(7)
C19 0.0144(6) 0.0239(7) 0.0157(7) -0.0020(5) 0.0065(5) 0.0010(5)
C20 0.0208(7) 0.0216(7) 0.0213(7) -0.0043(6) 0.0091(6) 0.0000(6)
C21 0.0217(7) 0.0264(8) 0.0182(7) -0.0093(6) 0.0067(6) -0.0004(6)
C22 0.0186(7) 0.0290(8) 0.0136(7) -0.0042(6) 0.0065(6) 0.0016(6)
C23 0.0155(6) 0.0249(7) 0.0140(7) -0.0024(5) 0.0069(5) 0.0010(5)
C24 0.0157(6) 0.0220(7) 0.0153(7) -0.0042(5) 0.0072(5) 0.0004(5)
C25 0.0201(7) 0.0238(7) 0.0156(7) -0.0015(5) 0.0090(6) -0.0001(6)
C26 0.0184(7) 0.0254(7) 0.0134(7) -0.0023(5) 0.0074(6) 0.0005(5)
C27 0.0163(7) 0.0290(8) 0.0161(7) -0.0017(6) 0.0074(6) -0.0018(6)
C28 0.0246(7) 0.0240(7) 0.0187(7) 0.0008(6) 0.0108(6) -0.0014(6)
C29 0.0320(8) 0.0236(7) 0.0183(7) -0.0015(6) 0.0128(6) 0.0000(6)
C30 0.0553(12) 0.0472(11) 0.0268(9) -0.0108(8) 0.0232(9) -0.0272(9)
C31 0.0344(9) 0.0335(9) 0.0368(10) -0.0027(7) 0.0130(8) 0.0092(7)
C32 0.0184(7) 0.0222(7) 0.0119(6) -0.0022(5) 0.0064(5) 0.0021(5)
C33 0.0200(7) 0.0209(7) 0.0187(7) -0.0020(5) 0.0097(6) 0.0013(5)
C34 0.0241(7) 0.0267(8) 0.0203(7) 0.0005(6) 0.0136(6) 0.0022(6)
C35 0.0257(8) 0.0333(8) 0.0136(7) -0.0037(6) 0.0095(6) 0.0016(6)
C36 0.0234(7) 0.0275(8) 0.0162(7) -0.0068(6) 0.0081(6) -0.0024(6)
O3 0.0343(7) 0.0295(6) 0.0326(6) -0.0039(5) 0.0197(5) -0.0074(5)

loop_
_atom_type_symbol
_atom_type_description
_atom_type_scat_dispersion_real
_atom_type_scat_dispersion_imag
_atom_type_scat_source
C C 0.0033 0.0016 'International Tables Vol C Tables 4.2.6.8 and 6.1.1.4'
H H 0.0000 0.0000 'International Tables Vol C Tables 4.2.6.8 and 6.1.1.4'
N N 0.0061 0.0033 'International Tables Vol C Tables 4.2.6.8 and 6.1.1.4'
O O 0.0106 0.0060 'International Tables Vol C Tables 4.2.6.8 and 6.1.1.4'

loop_
_geom_angle_atom_site_label_1
_geom_angle_atom_site_label_2
_geom_angle_atom_site_label_3
_geom_angle
_geom_angle_site_symmetry_1
_geom_angle_site_symmetry_3
_geom_angle_publ_flag
C8 N1 C6 107.22(11) . . ?
C8 N1 C14 125.17(11) . . ?
C6 N1 C14 126.40(11) . . ?
C14 N2 C18 116.56(13) . . ?
C25 N3 C24 107.01(11) . . ?
C25 N3 C32 121.89(12) . . ?
C24 N3 C32 128.72(12) . . ?
C32 N4 C36 116.62(13) . . ?
C2 C1 C6 116.27(13) . . ?
C2 C1 C19 120.05(12) . . ?
C6 C1 C19 123.40(12) . . ?
C3 C2 C1 122.36(13) . . ?
C3 C2 H2 118.8 . . ?
C1 C2 H2 118.8 . . ?
C4 C3 C2 120.79(13) . . ?
C4 C3 H3 119.6 . . ?
C2 C3 H3 119.6 . . ?
C3 C4 C5 118.54(13) . . ?
C3 C4 H4 120.7 . . ?
C5 C4 H4 120.7 . . ?
C4 C5 C6 119.81(12) . . ?
C4 C5 C7 134.63(13) . . ?
C6 C5 C7 105.44(12) . . ?
C1 C6 C5 121.80(12) . . ?
C1 C6 N1 129.46(12) . . ?
C5 C6 N1 108.37(11) . . ?
C8 C7 C5 108.46(12) . . ?
C8 C7 C11 109.33(12) . . ?
C5 C7 C11 142.21(13) . . ?
C7 C8 N1 110.46(12) . . ?
C7 C8 C9 114.98(12) . . ?
N1 C8 C9 134.55(12) . . ?
C8 C9 C10 101.47(11) . . ?
C8 C9 H9A 111.5 . . ?
C10 C9 H9A 111.5 . . ?
C8 C9 H9B 111.5 . . ?
C10 C9 H9B 111.5 . . ?
H9A C9 H9B 109.3 . . ?
C12 C10 C13 109.98(12) . . ?
C12 C10 C11 111.40(12) . . ?
C13 C10 C11 106.63(12) . . ?
C12 C10 C9 113.85(12) . . ?
C13 C10 C9 109.55(12) . . ?
C11 C10 C9 105.09(11) . . ?
O1 C11 C7 129.04(13) . . ?
O1 C11 C10 124.03(12) . . ?
C7 C11 C10 106.90(11) . . ?
C10 C12 H12A 109.5 . . ?
C10 C12 H12B 109.5 . . ?
H12A C12 H12B 109.5 . . ?
C10 C12 H12C 109.5 . . ?
H12A C12 H12C 109.5 . . ?
H12B C12 H12C 109.5 . . ?
C10 C13 H13A 109.5 . . ?
C10 C13 H13B 109.5 . . ?
H13A C13 H13B 109.5 . . ?
C10 C13 H13C 109.5 . . ?
H13A C13 H13C 109.5 . . ?
H13B C13 H13C 109.5 . . ?
N2 C14 C15 124.63(13) . . ?
N2 C14 N1 115.53(12) . . ?
C15 C14 N1 119.84(13) . . ?
C14 C15 C16 117.32(14) . . ?
C14 C15 H15 121.3 . . ?
C16 C15 H15 121.3 . . ?
C17 C16 C15 119.23(14) . . ?
C17 C16 H16 120.4 . . ?
C15 C16 H16 120.4 . . ?
C18 C17 C16 118.84(14) . . ?
C18 C17 H17 120.6 . . ?
C16 C17 H17 120.6 . . ?
N2 C18 C17 123.37(15) . . ?
N2 C18 H18 118.3 . . ?
C17 C18 H18 118.3 . . ?
C20 C19 C24 116.42(13) . . ?
C20 C19 C1 120.55(13) . . ?
C24 C19 C1 123.02(12) . . ?
C21 C20 C19 122.01(14) . . ?
C21 C20 H20 119.0 . . ?
C19 C20 H20 119.0 . . ?
C22 C21 C20 121.16(13) . . ?
C22 C21 H21 119.4 . . ?
C20 C21 H21 119.4 . . ?
C21 C22 C23 118.49(13) . . ?
C21 C22 H22 120.8 . . ?
C23 C22 H22 120.8 . . ?
C22 C23 C24 120.02(13) . . ?
C22 C23 C26 133.74(13) . . ?
C24 C23 C26 106.17(12) . . ?
C19 C24 C23 121.58(12) . . ?
C19 C24 N3 130.45(12) . . ?
C23 C24 N3 107.91(12) . . ?
C26 C25 N3 111.25(13) . . ?
C26 C25 C29 115.21(13) . . ?
N3 C25 C29 133.45(13) . . ?
C25 C26 C23 107.66(12) . . ?
C25 C26 C27 109.30(13) . . ?
C23 C26 C27 142.51(13) . . ?
O2 C27 C26 129.30(14) . . ?
O2 C27 C28 123.29(13) . . ?
C26 C27 C28 107.36(12) . . ?
C30 C28 C31 111.13(14) . . ?
C30 C28 C27 110.19(13) . . ?
C31 C28 C27 106.75(12) . . ?
C30 C28 C29 112.19(13) . . ?
C31 C28 C29 110.72(13) . . ?
C27 C28 C29 105.58(12) . . ?
C25 C29 C28 101.89(12) . . ?
C25 C29 H29A 111.4 . . ?
C28 C29 H29A 111.4 . . ?
C25 C29 H29B 111.4 . . ?
C28 C29 H29B 111.4 . . ?
H29A C29 H29B 109.3 . . ?
C28 C30 H30A 109.5 . . ?
C28 C30 H30B 109.5 . . ?
H30A C30 H30B 109.5 . . ?
C28 C30 H30C 109.5 . . ?
H30A C30 H30C 109.5 . . ?
H30B C30 H30C 109.5 . . ?
C28 C31 H31A 109.5 . . ?
C28 C31 H31B 109.5 . . ?
H31A C31 H31B 109.5 . . ?
C28 C31 H31C 109.5 . . ?
H31A C31 H31C 109.5 . . ?
H31B C31 H31C 109.5 . . ?
N4 C32 C33 124.32(13) . . ?
N4 C32 N3 114.99(12) . . ?
C33 C32 N3 120.58(12) . . ?
C34 C33 C32 118.07(13) . . ?
C34 C33 H33 121.0 . . ?
C32 C33 H33 121.0 . . ?
C33 C34 C35 118.74(14) . . ?
C33 C34 H34 120.6 . . ?
C35 C34 H34 120.6 . . ?
C36 C35 C34 118.94(13) . . ?
C36 C35 H35 120.5 . . ?
C34 C35 H35 120.5 . . ?
N4 C36 C35 123.18(14) . . ?
N4 C36 H36 118.4 . . ?
C35 C36 H36 118.4 . . ?
H3A O3 H3B 101.7(18) . . ?

loop_
_geom_bond_atom_site_label_1
_geom_bond_atom_site_label_2
_geom_bond_distance
_geom_bond_site_symmetry_2
_geom_bond_publ_flag
O1 C11 1.2277(16) . ?
O2 C27 1.2228(17) . ?
N1 C8 1.3753(17) . ?
N1 C6 1.4197(17) . ?
N1 C14 1.4307(17) . ?
N2 C14 1.3334(19) . ?
N2 C18 1.3466(19) . ?
N3 C25 1.3734(18) . ?
N3 C24 1.4247(17) . ?
N3 C32 1.4310(17) . ?
N4 C32 1.3349(18) . ?
N4 C36 1.3477(18) . ?
C1 C2 1.395(2) . ?
C1 C6 1.3980(19) . ?
C1 C19 1.4848(19) . ?
C2 C3 1.393(2) . ?
C2 H2 0.9500 . ?
C3 C4 1.387(2) . ?
C3 H3 0.9500 . ?
C4 C5 1.3941(19) . ?
C4 H4 0.9500 . ?
C5 C6 1.4179(19) . ?
C5 C7 1.4395(19) . ?
C7 C8 1.3632(19) . ?
C7 C11 1.4441(19) . ?
C8 C9 1.4896(19) . ?
C9 C10 1.5616(19) . ?
C9 H9A 0.9900 . ?
C9 H9B 0.9900 . ?
C10 C12 1.527(2) . ?
C10 C13 1.535(2) . ?
C10 C11 1.551(2) . ?
C12 H12A 0.9800 . ?
C12 H12B 0.9800 . ?
C12 H12C 0.9800 . ?
C13 H13A 0.9800 . ?
C13 H13B 0.9800 . ?
C13 H13C 0.9800 . ?
C14 C15 1.389(2) . ?
C15 C16 1.389(2) . ?
C15 H15 0.9500 . ?
C16 C17 1.382(2) . ?
C16 H16 0.9500 . ?
C17 C18 1.379(2) . ?
C17 H17 0.9500 . ?
C18 H18 0.9500 . ?
C19 C20 1.3975(19) . ?
C19 C24 1.403(2) . ?
C20 C21 1.397(2) . ?
C20 H20 0.9500 . ?
C21 C22 1.382(2) . ?
C21 H21 0.9500 . ?
C22 C23 1.3942(19) . ?
C22 H22 0.9500 . ?
C23 C24 1.4192(19) . ?
C23 C26 1.440(2) . ?
C25 C26 1.3631(19) . ?
C25 C29 1.488(2) . ?
C26 C27 1.443(2) . ?
C27 C28 1.551(2) . ?
C28 C30 1.522(2) . ?
C28 C31 1.528(2) . ?
C28 C29 1.557(2) . ?
C29 H29A 0.9900 . ?
C29 H29B 0.9900 . ?
C30 H30A 0.9800 . ?
C30 H30B 0.9800 . ?
C30 H30C 0.9800 . ?
C31 H31A 0.9800 . ?
C31 H31B 0.9800 . ?
C31 H31C 0.9800 . ?
C32 C33 1.385(2) . ?
C33 C34 1.381(2) . ?
C33 H33 0.9500 . ?
C34 C35 1.389(2) . ?
C34 H34 0.9500 . ?
C35 C36 1.379(2) . ?
C35 H35 0.9500 . ?
C36 H36 0.9500 . ?
O3 H3A 0.93(2) . ?
O3 H3B 0.90(2) . ?

loop_
_geom_torsion_atom_site_label_1
_geom_torsion_atom_site_label_2
_geom_torsion_atom_site_label_3
_geom_torsion_atom_site_label_4
_geom_torsion
_geom_torsion_site_symmetry_1
_geom_torsion_site_symmetry_2
_geom_torsion_site_symmetry_3
_geom_torsion_site_symmetry_4
_geom_torsion_publ_flag
C6 C1 C2 C3 4.9(2) . . . . ?
C19 C1 C2 C3 -169.29(13) . . . . ?
C1 C2 C3 C4 0.6(2) . . . . ?
C2 C3 C4 C5 -3.4(2) . . . . ?
C3 C4 C5 C6 0.6(2) . . . . ?
C3 C4 C5 C7 175.84(15) . . . . ?
C2 C1 C6 C5 -7.7(2) . . . . ?
C19 C1 C6 C5 166.27(13) . . . . ?
C2 C1 C6 N1 -179.83(13) . . . . ?
C19 C1 C6 N1 -5.9(2) . . . . ?
C4 C5 C6 C1 5.1(2) . . . . ?
C7 C5 C6 C1 -171.34(13) . . . . ?
C4 C5 C6 N1 178.75(12) . . . . ?
C7 C5 C6 N1 2.27(14) . . . . ?
C8 N1 C6 C1 170.76(14) . . . . ?
C14 N1 C6 C1 -21.4(2) . . . . ?
C8 N1 C6 C5 -2.20(15) . . . . ?
C14 N1 C6 C5 165.68(12) . . . . ?
C4 C5 C7 C8 -177.25(15) . . . . ?
C6 C5 C7 C8 -1.53(15) . . . . ?
C4 C5 C7 C11 2.3(3) . . . . ?
C6 C5 C7 C11 177.99(18) . . . . ?
C5 C7 C8 N1 0.19(16) . . . . ?
C11 C7 C8 N1 -179.50(11) . . . . ?
C5 C7 C8 C9 -178.80(12) . . . . ?
C11 C7 C8 C9 1.51(17) . . . . ?
C6 N1 C8 C7 1.23(15) . . . . ?
C14 N1 C8 C7 -166.83(13) . . . . ?
C6 N1 C8 C9 179.96(15) . . . . ?
C14 N1 C8 C9 11.9(2) . . . . ?
C7 C8 C9 C10 -10.26(16) . . . . ?
N1 C8 C9 C10 171.06(15) . . . . ?
C8 C9 C10 C12 136.26(13) . . . . ?
C8 C9 C10 C13 -100.14(13) . . . . ?
C8 C9 C10 C11 14.09(14) . . . . ?
C8 C7 C11 O1 -173.93(14) . . . . ?
C5 C7 C11 O1 6.6(3) . . . . ?
C8 C7 C11 C10 8.25(15) . . . . ?
C5 C7 C11 C10 -171.27(17) . . . . ?
C12 C10 C11 O1 44.13(19) . . . . ?
C13 C10 C11 O1 -75.87(17) . . . . ?
C9 C10 C11 O1 167.88(13) . . . . ?
C12 C10 C11 C7 -137.91(13) . . . . ?
C13 C10 C11 C7 102.09(13) . . . . ?
C9 C10 C11 C7 -14.16(15) . . . . ?
C18 N2 C14 C15 1.3(2) . . . . ?
C18 N2 C14 N1 -179.21(13) . . . . ?
C8 N1 C14 N2 -53.59(18) . . . . ?
C6 N1 C14 N2 140.62(14) . . . . ?
C8 N1 C14 C15 125.89(15) . . . . ?
C6 N1 C14 C15 -39.90(19) . . . . ?
N2 C14 C15 C16 -2.5(2) . . . . ?
N1 C14 C15 C16 178.08(12) . . . . ?
C14 C15 C16 C17 1.3(2) . . . . ?
C15 C16 C17 C18 0.7(2) . . . . ?
C14 N2 C18 C17 1.0(2) . . . . ?
C16 C17 C18 N2 -2.0(2) . . . . ?
C2 C1 C19 C20 -63.44(18) . . . . ?
C6 C1 C19 C20 122.81(15) . . . . ?
C2 C1 C19 C24 117.88(15) . . . . ?
C6 C1 C19 C24 -55.87(19) . . . . ?
C24 C19 C20 C21 3.0(2) . . . . ?
C1 C19 C20 C21 -175.78(13) . . . . ?
C19 C20 C21 C22 1.6(2) . . . . ?
C20 C21 C22 C23 -2.9(2) . . . . ?
C21 C22 C23 C24 -0.4(2) . . . . ?
C21 C22 C23 C26 -176.83(15) . . . . ?
C20 C19 C24 C23 -6.3(2) . . . . ?
C1 C19 C24 C23 172.41(12) . . . . ?
C20 C19 C24 N3 176.46(13) . . . . ?
C1 C19 C24 N3 -4.8(2) . . . . ?
C22 C23 C24 C19 5.2(2) . . . . ?
C26 C23 C24 C19 -177.49(12) . . . . ?
C22 C23 C24 N3 -177.04(12) . . . . ?
C26 C23 C24 N3 0.29(15) . . . . ?
C25 N3 C24 C19 177.51(14) . . . . ?
C32 N3 C24 C19 -20.1(2) . . . . ?
C25 N3 C24 C23 0.00(15) . . . . ?
C32 N3 C24 C23 162.44(13) . . . . ?
C24 N3 C25 C26 -0.31(16) . . . . ?
C32 N3 C25 C26 -164.21(12) . . . . ?
C24 N3 C25 C29 175.90(15) . . . . ?
C32 N3 C25 C29 12.0(2) . . . . ?
N3 C25 C26 C23 0.49(16) . . . . ?
C29 C25 C26 C23 -176.47(12) . . . . ?
N3 C25 C26 C27 174.13(12) . . . . ?
C29 C25 C26 C27 -2.83(18) . . . . ?
C22 C23 C26 C25 176.32(15) . . . . ?
C24 C23 C26 C25 -0.47(16) . . . . ?
C22 C23 C26 C27 6.2(3) . . . . ?
C24 C23 C26 C27 -170.58(18) . . . . ?
C25 C26 C27 O2 179.98(15) . . . . ?
C23 C26 C27 O2 -10.0(3) . . . . ?
C25 C26 C27 C28 -2.75(16) . . . . ?
C23 C26 C27 C28 167.27(18) . . . . ?
O2 C27 C28 C30 -54.36(19) . . . . ?
C26 C27 C28 C30 128.17(14) . . . . ?
O2 C27 C28 C31 66.42(18) . . . . ?
C26 C27 C28 C31 -111.06(14) . . . . ?
O2 C27 C28 C29 -175.71(13) . . . . ?
C26 C27 C28 C29 6.82(15) . . . . ?
C26 C25 C29 C28 6.93(17) . . . . ?
N3 C25 C29 C28 -169.17(15) . . . . ?
C30 C28 C29 C25 -127.89(15) . . . . ?
C31 C28 C29 C25 107.33(14) . . . . ?
C27 C28 C29 C25 -7.85(15) . . . . ?
C36 N4 C32 C33 1.1(2) . . . . ?
C36 N4 C32 N3 177.28(12) . . . . ?
C25 N3 C32 N4 -53.42(18) . . . . ?
C24 N3 C32 N4 146.45(14) . . . . ?
C25 N3 C32 C33 122.92(15) . . . . ?
C24 N3 C32 C33 -37.2(2) . . . . ?
N4 C32 C33 C34 -3.6(2) . . . . ?
N3 C32 C33 C34 -179.63(13) . . . . ?
C32 C33 C34 C35 3.1(2) . . . . ?
C33 C34 C35 C36 -0.3(2) . . . . ?
C32 N4 C36 C35 2.0(2) . . . . ?
C34 C35 C36 N4 -2.4(2) . . . . ?

loop_
_platon_squeeze_void_nr
_platon_squeeze_void_average_x
_platon_squeeze_void_average_y
_platon_squeeze_void_average_z
_platon_squeeze_void_volume
_platon_squeeze_void_count_electrons
_platon_squeeze_void_content
1 0.000 0.000 0.000 171 46 ' '
2 0.000 0.000 0.500 171 46 ' '
3 0.500 0.500 1.000 172 46 ' '
4 0.500 0.500 0.500 171 46 ' '
